data_1552839
loop_
_publ_author_name
'Na, Yinna'
'Dai, Shengyu'
'Chen, Changle'

_publ_section_title
;
 Direct Synthesis of Polar-Functionalized Linear Low-Density Polyethylene
 (LLDPE) and Low-Density Polyethylene (LDPE)
;
_journal_issue 11
_journal_name_full Macromolecules
_journal_page_first 4040
_journal_paper_doi 10.1021/acs.macromol.8b00467
_journal_volume 51
_journal_year 2018
_chemical_formula_sum 'C30 H33 Cl2 O6 P Pd S2'
_chemical_formula_weight 761.95
_space_group_IT_number 14
_space_group_name_Hall '-P 2ybc'
_space_group_name_H-M_alt 'P 1 21/c 1'
_symmetry_cell_setting monoclinic
_symmetry_space_group_name_H-M 'P 1 21/c 1'
_atom_sites_solution_hydrogens geom
_atom_sites_solution_primary direct
_atom_sites_solution_secondary difmap
_audit_creation_method SHELXL-97
_cell_angle_alpha 90.00
_cell_angle_beta 91.146(2)
_cell_angle_gamma 90.00
_cell_formula_units_Z 4
_cell_length_a 15.7379(13)
_cell_length_b 13.9370(11)
_cell_length_c 14.7041(12)
_cell_measurement_reflns_used 6627
_cell_measurement_temperature 298(2)
_cell_measurement_theta_max 28.222
_cell_measurement_theta_min 2.379
_cell_volume 3224.5(5)
_computing_cell_refinement 'Bruker SMART'
_computing_data_collection 'Bruker SMART'
_computing_data_reduction 'Bruker SAINT'
_computing_molecular_graphics 'Bruker SHELXTL'
_computing_publication_material 'Bruker SHELXTL'
_computing_structure_refinement 'SHELXL-97 (Sheldrick, 1997)'
_computing_structure_solution 'SHELXS-97 (Sheldrick, 1990)'
_diffrn_ambient_temperature 298(2)
_diffrn_measured_fraction_theta_full 0.999
_diffrn_measured_fraction_theta_max 0.999
_diffrn_measurement_device_type 'CCD area detector'
_diffrn_measurement_method 'phi and omega scans'
_diffrn_radiation_monochromator graphite
_diffrn_radiation_source 'fine-focus sealed tube'
_diffrn_radiation_type MoK\a
_diffrn_radiation_wavelength 0.71073
_diffrn_reflns_av_R_equivalents 0.0284
_diffrn_reflns_av_sigmaI/netI 0.0335
_diffrn_reflns_limit_h_max 17
_diffrn_reflns_limit_h_min -18
_diffrn_reflns_limit_k_max 16
_diffrn_reflns_limit_k_min -13
_diffrn_reflns_limit_l_max 17
_diffrn_reflns_limit_l_min -17
_diffrn_reflns_number 15923
_diffrn_reflns_theta_full 25.01
_diffrn_reflns_theta_max 25.01
_diffrn_reflns_theta_min 2.38
_exptl_absorpt_coefficient_mu 0.961
_exptl_absorpt_correction_T_max 0.7746
_exptl_absorpt_correction_T_min 0.6939
_exptl_absorpt_correction_type multi-scan
_exptl_absorpt_process_details sadabs
_exptl_crystal_colour colourless
_exptl_crystal_density_diffrn 1.570
_exptl_crystal_density_method 'not measured'
_exptl_crystal_description block
_exptl_crystal_F_000 1552
_exptl_crystal_size_max 0.41
_exptl_crystal_size_mid 0.40
_exptl_crystal_size_min 0.28
_refine_diff_density_max 0.712
_refine_diff_density_min -0.471
_refine_diff_density_rms 0.073
_refine_ls_extinction_method none
_refine_ls_goodness_of_fit_ref 1.067
_refine_ls_hydrogen_treatment mixed
_refine_ls_matrix_type full
_refine_ls_number_parameters 412
_refine_ls_number_reflns 5678
_refine_ls_number_restraints 0
_refine_ls_restrained_S_all 1.067
_refine_ls_R_factor_all 0.0556
_refine_ls_R_factor_gt 0.0337
_refine_ls_shift/su_max 0.001
_refine_ls_shift/su_mean 0.000
_refine_ls_structure_factor_coef Fsqd
_refine_ls_weighting_details 'calc w=1/[\s^2^(Fo^2^)+(0.0491P)^2^+2.2699P] where P=(Fo^2^+2Fc^2^)/3'
_refine_ls_weighting_scheme calc
_refine_ls_wR_factor_gt 0.0868
_refine_ls_wR_factor_ref 0.1001
_reflns_number_gt 4325
_reflns_number_total 5678
_reflns_threshold_expression >2sigma(I)
_cod_data_source_file ma8b00467_si_002.cif
_cod_data_source_block 170209b
_cod_depositor_comments
;
The following automatic conversions were performed:

data item '_symmetry_cell_setting' value 'Monoclinic' was changed to
'monoclinic' in accordance with the
/home/data/users/saulius/crontab/automatic-downloads/current/ACS/lib/dictionaries/cif_core.dic
dictionary named 'cif_core.dic' version 2.4.2 last updated on
2011-04-26.

Automatic conversion script
Id: cif_fix_values 6909 2019-04-08 15:41:33Z antanas 
;
_cod_original_sg_symbol_H-M P2(1)/c
_cod_database_code 1552839

loop_
_symmetry_equiv_pos_as_xyz
'x, y, z'
'-x, y+1/2, -z+1/2'
'-x, -y, -z'
'x, -y-1/2, z-1/2'

loop_
_atom_site_label
_atom_site_type_symbol
_atom_site_fract_x
_atom_site_fract_y
_atom_site_fract_z
_atom_site_U_iso_or_equiv
_atom_site_adp_type
_atom_site_occupancy
_atom_site_symmetry_multiplicity
_atom_site_calc_flag
_atom_site_refinement_flags
_atom_site_disorder_assembly
_atom_site_disorder_group
Pd1 Pd 0.193265(16) 0.01653(2) 0.245444(18) 0.03309(11) Uani 1 1 d . . .
P1 P 0.29745(5) -0.00711(6) 0.35175(6) 0.0294(2) Uani 1 1 d . . .
S1 S 0.12702(6) -0.15842(7) 0.35178(6) 0.0403(2) Uani 1 1 d . . .
S2 S 0.09094(6) 0.02509(7) 0.12567(6) 0.0406(2) Uani 1 1 d . . .
Cl1 Cl 0.7421(2) 0.4991(3) 0.6194(3) 0.1200(15) Uani 0.732(9) 1 d P A 1
Cl2 Cl 0.6380(3) 0.3764(4) 0.5017(3) 0.1429(19) Uani 0.732(9) 1 d P A 1
Cl1' Cl 0.5941(9) 0.4492(12) 0.5175(7) 0.153(6) Uani 0.268(9) 1 d P A 2
Cl2' Cl 0.7384(9) 0.4243(17) 0.6338(11) 0.182(7) Uani 0.268(9) 1 d P A 2
O1 O 0.10092(15) -0.06066(19) 0.32245(17) 0.0418(6) Uani 1 1 d . . .
O2 O 0.17891(19) -0.2051(2) 0.2866(2) 0.0627(8) Uani 1 1 d . . .
O3 O 0.05451(18) -0.2114(2) 0.3818(2) 0.0611(8) Uani 1 1 d . . .
O4 O 0.16569(15) 0.10386(19) 0.49779(18) 0.0440(6) Uani 1 1 d . . .
O5 O 0.26918(18) 0.3010(2) 0.27061(19) 0.0578(8) Uani 1 1 d . . .
O6 O 0.0933(2) -0.0577(2) 0.0642(2) 0.0687(9) Uani 1 1 d . . .
C1 C 0.1937(2) -0.1404(3) 0.4496(2) 0.0368(8) Uani 1 1 d . . .
C2 C 0.2635(2) -0.0771(3) 0.4508(2) 0.0333(8) Uani 1 1 d . . .
C3 C 0.3092(2) -0.0685(3) 0.5323(2) 0.0459(10) Uani 1 1 d . . .
H3 H 0.3539 -0.0249 0.5359 0.055 Uiso 1 1 calc R . .
C4 C 0.2905(3) -0.1224(4) 0.6077(3) 0.0628(13) Uani 1 1 d . . .
H4 H 0.3233 -0.1162 0.6607 0.075 Uiso 1 1 calc R . .
C5 C 0.2232(3) -0.1853(4) 0.6045(3) 0.0675(14) Uani 1 1 d . . .
H5 H 0.2103 -0.2217 0.6554 0.081 Uiso 1 1 calc R . .
C6 C 0.1751(3) -0.1941(3) 0.5259(3) 0.0533(11) Uani 1 1 d . . .
H6 H 0.1296 -0.2367 0.5239 0.064 Uiso 1 1 calc R . .
C7 C 0.3479(2) 0.0984(3) 0.4027(2) 0.0330(8) Uani 1 1 d . . .
C8 C 0.3023(2) 0.1838(3) 0.4146(2) 0.0336(8) Uani 1 1 d . . .
C9 C 0.3428(2) 0.2600(3) 0.4607(3) 0.0437(9) Uani 1 1 d . . .
H9 H 0.3135 0.3173 0.4686 0.052 Uiso 1 1 calc R . .
C10 C 0.4248(2) 0.2518(3) 0.4945(3) 0.0513(11) Uani 1 1 d . . .
H10 H 0.4498 0.3023 0.5265 0.062 Uiso 1 1 calc R . .
C11 C 0.4693(2) 0.1688(3) 0.4807(3) 0.0512(11) Uani 1 1 d . . .
H11 H 0.5251 0.1635 0.5022 0.061 Uiso 1 1 calc R . .
C12 C 0.4317(2) 0.0934(3) 0.4352(3) 0.0440(9) Uani 1 1 d . . .
H12 H 0.4629 0.0377 0.4258 0.053 Uiso 1 1 calc R . .
C13 C 0.2132(2) 0.2011(3) 0.3809(2) 0.0369(8) Uani 1 1 d . . .
C14 C 0.1446(2) 0.1615(3) 0.4258(3) 0.0387(9) Uani 1 1 d . . .
C15 C 0.0620(2) 0.1816(3) 0.3973(3) 0.0486(10) Uani 1 1 d . . .
H15 H 0.0163 0.1539 0.4266 0.058 Uiso 1 1 calc R . .
C16 C 0.0487(3) 0.2424(3) 0.3261(3) 0.0581(12) Uani 1 1 d . . .
H16 H -0.0068 0.2566 0.3078 0.070 Uiso 1 1 calc R . .
C17 C 0.1151(3) 0.2836(3) 0.2801(3) 0.0561(12) Uani 1 1 d . . .
H17 H 0.1044 0.3242 0.2310 0.067 Uiso 1 1 calc R . .
C18 C 0.1977(2) 0.2635(3) 0.3081(3) 0.0455(10) Uani 1 1 d . . .
C19 C 0.0992(2) 0.0520(3) 0.5408(3) 0.0539(11) Uani 1 1 d . . .
H19A H 0.0601 0.0964 0.5672 0.081 Uiso 1 1 calc R . .
H19B H 0.1232 0.0117 0.5877 0.081 Uiso 1 1 calc R . .
H19C H 0.0698 0.0130 0.4966 0.081 Uiso 1 1 calc R . .
C20 C 0.2596(4) 0.3550(4) 0.1885(3) 0.0856(17) Uani 1 1 d . . .
H20A H 0.2287 0.3176 0.1440 0.128 Uiso 1 1 calc R . .
H20B H 0.3146 0.3706 0.1657 0.128 Uiso 1 1 calc R . .
H20C H 0.2289 0.4130 0.2005 0.128 Uiso 1 1 calc R . .
C21 C 0.3850(2) -0.0800(3) 0.3080(2) 0.0395(9) Uani 1 1 d . . .
C22 C 0.3845(3) -0.1782(3) 0.3196(3) 0.0497(10) Uani 1 1 d . . .
H22 H 0.3406 -0.2066 0.3514 0.060 Uiso 1 1 calc R . .
C23 C 0.4482(3) -0.2357(4) 0.2847(3) 0.0649(13) Uani 1 1 d . . .
H23 H 0.4473 -0.3017 0.2937 0.078 Uiso 1 1 calc R . .
C24 C 0.5120(3) -0.1943(4) 0.2373(3) 0.0721(15) Uani 1 1 d . . .
H24 H 0.5548 -0.2325 0.2138 0.086 Uiso 1 1 calc R . .
C25 C 0.5138(3) -0.0962(5) 0.2237(4) 0.0764(16) Uani 1 1 d . . .
H25 H 0.5577 -0.0687 0.1914 0.092 Uiso 1 1 calc R . .
C26 C 0.4494(3) -0.0384(4) 0.2584(3) 0.0582(12) Uani 1 1 d . . .
H26 H 0.4497 0.0274 0.2483 0.070 Uiso 1 1 calc R . .
C27 C 0.0912(3) 0.1304(3) 0.0573(3) 0.0599(12) Uani 1 1 d . . .
H27A H 0.1414 0.1313 0.0214 0.090 Uiso 1 1 calc R . .
H27B H 0.0903 0.1860 0.0957 0.090 Uiso 1 1 calc R . .
H27C H 0.0418 0.1305 0.0178 0.090 Uiso 1 1 calc R . .
C28 C -0.0129(3) 0.0353(4) 0.1690(3) 0.0607(12) Uani 1 1 d . . .
H28A H -0.0534 0.0384 0.1194 0.091 Uiso 1 1 calc R . .
H28B H -0.0168 0.0925 0.2050 0.091 Uiso 1 1 calc R . .
H28C H -0.0249 -0.0196 0.2061 0.091 Uiso 1 1 calc R . .
C29 C 0.28338(19) 0.0911(2) 0.1666(2) 0.0267(7) Uani 1 1 d . . .
H29A H 0.3117 0.0466 0.1276 0.040 Uiso 1 1 calc R . .
H29B H 0.3244 0.1215 0.2063 0.040 Uiso 1 1 calc R . .
H29C H 0.2548 0.1389 0.1303 0.040 Uiso 1 1 calc R . .
C30 C 0.7357(10) 0.3967(10) 0.5550(13) 0.100(5) Uani 0.732(9) 1 d P A 1
H30A H 0.7489 0.3422 0.5939 0.120 Uiso 0.732(9) 1 calc PR A 1
H30B H 0.7788 0.3996 0.5089 0.120 Uiso 0.732(9) 1 calc PR A 1
C30' C 0.701(3) 0.422(4) 0.523(4) 0.135(19) Uani 0.268(9) 1 d P A 2
H30C H 0.7320 0.4672 0.4870 0.162 Uiso 0.268(9) 1 calc PR A 2
H30D H 0.7094 0.3581 0.4979 0.162 Uiso 0.268(9) 1 calc PR A 2

loop_
_atom_site_aniso_label
_atom_site_aniso_U_11
_atom_site_aniso_U_22
_atom_site_aniso_U_33
_atom_site_aniso_U_23
_atom_site_aniso_U_13
_atom_site_aniso_U_12
Pd1 0.03195(16) 0.03844(17) 0.02872(16) 0.00181(12) -0.00305(11) -0.00083(12)
P1 0.0249(4) 0.0365(5) 0.0269(5) 0.0030(4) -0.0003(3) 0.0015(4)
S1 0.0410(5) 0.0393(5) 0.0408(5) -0.0064(4) 0.0060(4) -0.0061(4)
S2 0.0389(5) 0.0462(6) 0.0364(5) -0.0019(4) -0.0087(4) 0.0016(4)
Cl1 0.136(3) 0.083(2) 0.141(3) -0.0163(19) 0.017(2) 0.0161(18)
Cl2 0.116(3) 0.126(4) 0.187(3) 0.026(3) -0.009(2) -0.036(2)
Cl1' 0.173(11) 0.133(11) 0.155(8) 0.000(7) 0.019(7) -0.052(9)
Cl2' 0.171(10) 0.179(18) 0.196(12) 0.007(12) 0.018(9) -0.051(10)
O1 0.0362(13) 0.0481(16) 0.0409(15) 0.0043(12) -0.0021(11) -0.0009(12)
O2 0.071(2) 0.063(2) 0.0553(18) -0.0243(16) 0.0127(15) 0.0036(16)
O3 0.0572(18) 0.0585(19) 0.068(2) 0.0026(16) 0.0053(15) -0.0235(15)
O4 0.0300(13) 0.0528(17) 0.0492(16) 0.0028(13) 0.0025(11) -0.0045(12)
O5 0.0583(18) 0.063(2) 0.0518(18) 0.0201(15) -0.0059(14) 0.0073(15)
O6 0.074(2) 0.065(2) 0.066(2) -0.0209(17) -0.0203(17) 0.0103(17)
C1 0.041(2) 0.036(2) 0.034(2) -0.0008(16) 0.0105(16) 0.0060(16)
C2 0.0373(19) 0.035(2) 0.0277(18) -0.0003(15) 0.0016(15) 0.0080(15)
C3 0.047(2) 0.054(3) 0.036(2) 0.0064(19) -0.0019(18) 0.0067(19)
C4 0.070(3) 0.080(3) 0.038(2) 0.019(2) -0.005(2) 0.007(3)
C5 0.078(3) 0.080(4) 0.044(3) 0.030(2) 0.012(2) 0.005(3)
C6 0.053(3) 0.053(3) 0.054(3) 0.012(2) 0.017(2) 0.001(2)
C7 0.0294(18) 0.040(2) 0.0296(19) 0.0048(15) -0.0029(14) -0.0007(15)
C8 0.0287(18) 0.043(2) 0.0292(18) 0.0013(16) -0.0005(14) 0.0005(15)
C9 0.042(2) 0.044(2) 0.045(2) -0.0032(18) -0.0025(18) -0.0007(18)
C10 0.046(2) 0.058(3) 0.050(3) -0.007(2) -0.007(2) -0.013(2)
C11 0.033(2) 0.061(3) 0.059(3) 0.001(2) -0.0129(19) -0.004(2)
C12 0.0318(19) 0.049(2) 0.051(2) 0.0041(19) -0.0069(17) 0.0054(17)
C13 0.0317(19) 0.042(2) 0.037(2) -0.0074(17) -0.0046(16) 0.0058(16)
C14 0.0321(19) 0.041(2) 0.042(2) -0.0127(18) -0.0043(16) 0.0035(16)
C15 0.030(2) 0.057(3) 0.059(3) -0.014(2) -0.0038(18) 0.0042(18)
C16 0.043(2) 0.063(3) 0.067(3) -0.014(2) -0.018(2) 0.019(2)
C17 0.056(3) 0.057(3) 0.054(3) -0.004(2) -0.016(2) 0.022(2)
C18 0.047(2) 0.049(2) 0.040(2) -0.0015(19) -0.0069(18) 0.0075(19)
C19 0.042(2) 0.060(3) 0.060(3) -0.010(2) 0.012(2) -0.011(2)
C20 0.099(4) 0.094(4) 0.063(3) 0.034(3) -0.005(3) 0.007(3)
C21 0.0343(19) 0.050(2) 0.034(2) -0.0012(17) 0.0030(16) 0.0080(17)
C22 0.044(2) 0.053(3) 0.052(3) -0.005(2) 0.0060(19) 0.0098(19)
C23 0.061(3) 0.063(3) 0.070(3) -0.014(3) 0.003(2) 0.019(2)
C24 0.058(3) 0.092(4) 0.066(3) -0.022(3) 0.010(2) 0.027(3)
C25 0.049(3) 0.108(5) 0.073(4) 0.000(3) 0.026(2) 0.009(3)
C26 0.047(2) 0.070(3) 0.059(3) 0.008(2) 0.018(2) 0.004(2)
C27 0.063(3) 0.063(3) 0.053(3) 0.013(2) -0.014(2) 0.002(2)
C28 0.039(2) 0.077(3) 0.065(3) 0.005(3) -0.005(2) -0.002(2)
C29 0.0244(16) 0.0373(19) 0.0181(16) 0.0092(14) -0.0025(13) -0.0049(14)
C30 0.096(11) 0.061(8) 0.145(15) -0.003(8) 0.042(10) 0.003(6)
C30' 0.14(5) 0.10(4) 0.17(5) 0.02(3) 0.03(3) 0.00(3)

loop_
_atom_type_symbol
_atom_type_description
_atom_type_scat_dispersion_real
_atom_type_scat_dispersion_imag
_atom_type_scat_source
C C 0.0033 0.0016 'International Tables Vol C Tables 4.2.6.8 and 6.1.1.4'
H H 0.0000 0.0000 'International Tables Vol C Tables 4.2.6.8 and 6.1.1.4'
O O 0.0106 0.0060 'International Tables Vol C Tables 4.2.6.8 and 6.1.1.4'
P P 0.1023 0.0942 'International Tables Vol C Tables 4.2.6.8 and 6.1.1.4'
S S 0.1246 0.1234 'International Tables Vol C Tables 4.2.6.8 and 6.1.1.4'
Cl Cl 0.1484 0.1585 'International Tables Vol C Tables 4.2.6.8 and 6.1.1.4'
Pd Pd -0.9988 1.0072 'International Tables Vol C Tables 4.2.6.8 and 6.1.1.4'

loop_
_geom_angle_atom_site_label_1
_geom_angle_atom_site_label_2
_geom_angle_atom_site_label_3
_geom_angle
C29 Pd1 O1 178.66(11)
C29 Pd1 P1 88.03(8)
O1 Pd1 P1 92.95(7)
C29 Pd1 S2 91.21(8)
O1 Pd1 S2 87.71(7)
P1 Pd1 S2 173.23(3)
C7 P1 C21 105.44(16)
C7 P1 C2 103.45(16)
C21 P1 C2 102.42(16)
C7 P1 Pd1 117.93(11)
C21 P1 Pd1 112.10(12)
C2 P1 Pd1 113.92(11)
O2 S1 O3 116.18(19)
O2 S1 O1 112.43(18)
O3 S1 O1 110.13(17)
O2 S1 C1 105.71(17)
O3 S1 C1 106.42(18)
O1 S1 C1 105.08(16)
O6 S2 C28 108.7(2)
O6 S2 C27 107.5(2)
C28 S2 C27 98.6(2)
O6 S2 Pd1 113.17(13)
C28 S2 Pd1 110.81(16)
C27 S2 Pd1 116.98(15)
S1 O1 Pd1 115.24(14)
C14 O4 C19 118.2(3)
C18 O5 C20 117.9(3)
C6 C1 C2 120.3(4)
C6 C1 S1 116.6(3)
C2 C1 S1 123.1(3)
C3 C2 C1 117.0(3)
C3 C2 P1 118.9(3)
C1 C2 P1 124.0(3)
C4 C3 C2 122.2(4)
C4 C3 H3 118.9
C2 C3 H3 118.9
C5 C4 C3 119.8(4)
C5 C4 H4 120.1
C3 C4 H4 120.1
C6 C5 C4 119.8(4)
C6 C5 H5 120.1
C4 C5 H5 120.1
C5 C6 C1 120.7(4)
C5 C6 H6 119.6
C1 C6 H6 119.6
C12 C7 C8 118.8(3)
C12 C7 P1 120.0(3)
C8 C7 P1 121.1(2)
C7 C8 C9 118.3(3)
C7 C8 C13 124.9(3)
C9 C8 C13 116.8(3)
C10 C9 C8 121.5(4)
C10 C9 H9 119.3
C8 C9 H9 119.3
C11 C10 C9 119.7(4)
C11 C10 H10 120.2
C9 C10 H10 120.2
C10 C11 C12 120.1(4)
C10 C11 H11 119.9
C12 C11 H11 119.9
C11 C12 C7 121.6(4)
C11 C12 H12 119.2
C7 C12 H12 119.2
C14 C13 C18 119.1(3)
C14 C13 C8 120.6(3)
C18 C13 C8 120.1(3)
O4 C14 C15 124.4(4)
O4 C14 C13 115.0(3)
C15 C14 C13 120.6(4)
C16 C15 C14 119.2(4)
C16 C15 H15 120.4
C14 C15 H15 120.4
C15 C16 C17 122.0(4)
C15 C16 H16 119.0
C17 C16 H16 119.0
C16 C17 C18 119.1(4)
C16 C17 H17 120.5
C18 C17 H17 120.5
O5 C18 C17 125.4(4)
O5 C18 C13 114.5(3)
C17 C18 C13 120.1(4)
O4 C19 H19A 109.5
O4 C19 H19B 109.5
H19A C19 H19B 109.5
O4 C19 H19C 109.5
H19A C19 H19C 109.5
H19B C19 H19C 109.5
O5 C20 H20A 109.5
O5 C20 H20B 109.5
H20A C20 H20B 109.5
O5 C20 H20C 109.5
H20A C20 H20C 109.5
H20B C20 H20C 109.5
C22 C21 C26 119.0(4)
C22 C21 P1 119.9(3)
C26 C21 P1 120.9(3)
C21 C22 C23 121.3(4)
C21 C22 H22 119.3
C23 C22 H22 119.3
C24 C23 C22 119.3(5)
C24 C23 H23 120.3
C22 C23 H23 120.3
C23 C24 C25 120.7(4)
C23 C24 H24 119.7
C25 C24 H24 119.7
C24 C25 C26 120.0(5)
C24 C25 H25 120.0
C26 C25 H25 120.0
C21 C26 C25 119.6(5)
C21 C26 H26 120.2
C25 C26 H26 120.2
S2 C27 H27A 109.5
S2 C27 H27B 109.5
H27A C27 H27B 109.5
S2 C27 H27C 109.5
H27A C27 H27C 109.5
H27B C27 H27C 109.5
S2 C28 H28A 109.5
S2 C28 H28B 109.5
H28A C28 H28B 109.5
S2 C28 H28C 109.5
H28A C28 H28C 109.5
H28B C28 H28C 109.5
Pd1 C29 H29A 109.5
Pd1 C29 H29B 109.5
H29A C29 H29B 109.5
Pd1 C29 H29C 109.5
H29A C29 H29C 109.5
H29B C29 H29C 109.5
Cl1 C30 Cl2 115.2(8)
Cl1 C30 H30A 108.5
Cl2 C30 H30A 108.5
Cl1 C30 H30B 108.5
Cl2 C30 H30B 108.5
H30A C30 H30B 107.5
Cl1' C30' Cl2' 111(3)
Cl1' C30' H30C 109.4
Cl2' C30' H30C 109.4
Cl1' C30' H30D 109.4
Cl2' C30' H30D 109.4
H30C C30' H30D 108.0

loop_
_geom_bond_atom_site_label_1
_geom_bond_atom_site_label_2
_geom_bond_distance
Pd1 C29 2.121(3)
Pd1 O1 2.149(2)
Pd1 P1 2.2667(9)
Pd1 S2 2.3655(9)
P1 C7 1.825(4)
P1 C21 1.838(4)
P1 C2 1.841(3)
S1 O2 1.428(3)
S1 O3 1.436(3)
S1 O1 1.485(3)
S1 C1 1.781(4)
S2 O6 1.467(3)
S2 C28 1.772(4)
S2 C27 1.779(4)
Cl1 C30 1.715(18)
Cl2 C30 1.736(19)
Cl1' C30' 1.72(5)
Cl2' C30' 1.72(6)
O4 C14 1.364(4)
O4 C19 1.430(4)
O5 C18 1.366(5)
O5 C20 1.429(5)
C1 C6 1.385(5)
C1 C2 1.409(5)
C2 C3 1.389(5)
C3 C4 1.376(6)
C3 H3 0.9300
C4 C5 1.375(7)
C4 H4 0.9300
C5 C6 1.374(6)
C5 H5 0.9300
C6 H6 0.9300
C7 C12 1.396(5)
C7 C8 1.402(5)
C8 C9 1.405(5)
C8 C13 1.498(5)
C9 C10 1.380(5)
C9 H9 0.9300
C10 C11 1.368(6)
C10 H10 0.9300
C11 C12 1.374(6)
C11 H11 0.9300
C12 H12 0.9300
C13 C14 1.391(5)
C13 C18 1.397(5)
C14 C15 1.386(5)
C15 C16 1.360(6)
C15 H15 0.9300
C16 C17 1.381(6)
C16 H16 0.9300
C17 C18 1.385(5)
C17 H17 0.9300
C19 H19A 0.9600
C19 H19B 0.9600
C19 H19C 0.9600
C20 H20A 0.9600
C20 H20B 0.9600
C20 H20C 0.9600
C21 C22 1.380(6)
C21 C26 1.387(5)
C22 C23 1.389(6)
C22 H22 0.9300
C23 C24 1.362(7)
C23 H23 0.9300
C24 C25 1.382(8)
C24 H24 0.9300
C25 C26 1.399(6)
C25 H25 0.9300
C26 H26 0.9300
C27 H27A 0.9600
C27 H27B 0.9600
C27 H27C 0.9600
C28 H28A 0.9600
C28 H28B 0.9600
C28 H28C 0.9600
C29 H29A 0.9600
C29 H29B 0.9600
C29 H29C 0.9600
C30 H30A 0.9700
C30 H30B 0.9700
C30' H30C 0.9700
C30' H30D 0.9700

loop_
_geom_torsion_atom_site_label_1
_geom_torsion_atom_site_label_2
_geom_torsion_atom_site_label_3
_geom_torsion_atom_site_label_4
_geom_torsion
C29 Pd1 P1 C7 59.79(16)
O1 Pd1 P1 C7 -121.13(14)
S2 Pd1 P1 C7 143.5(3)
C29 Pd1 P1 C21 -62.93(17)
O1 Pd1 P1 C21 116.15(16)
S2 Pd1 P1 C21 20.8(3)
C29 Pd1 P1 C2 -178.65(15)
O1 Pd1 P1 C2 0.43(14)
S2 Pd1 P1 C2 -95.0(3)
C29 Pd1 S2 O6 90.92(19)
O1 Pd1 S2 O6 -88.29(18)
P1 Pd1 S2 O6 7.4(4)
C29 Pd1 S2 C28 -146.7(2)
O1 Pd1 S2 C28 34.1(2)
P1 Pd1 S2 C28 129.8(3)
C29 Pd1 S2 C27 -34.8(2)
O1 Pd1 S2 C27 146.0(2)
P1 Pd1 S2 C27 -118.3(3)
O2 S1 O1 Pd1 -34.4(2)
O3 S1 O1 Pd1 -165.63(16)
C1 S1 O1 Pd1 80.14(18)
C29 Pd1 O1 S1 84(5)
P1 Pd1 O1 S1 -52.67(15)
S2 Pd1 O1 S1 120.59(15)
O2 S1 C1 C6 -111.0(3)
O3 S1 C1 C6 13.1(3)
O1 S1 C1 C6 129.9(3)
O2 S1 C1 C2 67.3(3)
O3 S1 C1 C2 -168.6(3)
O1 S1 C1 C2 -51.7(3)
C6 C1 C2 C3 -2.9(5)
S1 C1 C2 C3 178.8(3)
C6 C1 C2 P1 176.6(3)
S1 C1 C2 P1 -1.7(4)
C7 P1 C2 C3 -28.4(3)
C21 P1 C2 C3 81.0(3)
Pd1 P1 C2 C3 -157.7(3)
C7 P1 C2 C1 152.1(3)
C21 P1 C2 C1 -98.5(3)
Pd1 P1 C2 C1 22.8(3)
C1 C2 C3 C4 3.2(6)
P1 C2 C3 C4 -176.4(3)
C2 C3 C4 C5 -1.8(7)
C3 C4 C5 C6 0.1(7)
C4 C5 C6 C1 0.0(7)
C2 C1 C6 C5 1.4(6)
S1 C1 C6 C5 179.8(3)
C21 P1 C7 C12 -25.8(3)
C2 P1 C7 C12 81.4(3)
Pd1 P1 C7 C12 -151.9(3)
C21 P1 C7 C8 157.7(3)
C2 P1 C7 C8 -95.1(3)
Pd1 P1 C7 C8 31.7(3)
C12 C7 C8 C9 -1.4(5)
P1 C7 C8 C9 175.1(3)
C12 C7 C8 C13 177.9(3)
P1 C7 C8 C13 -5.7(5)
C7 C8 C9 C10 -0.6(5)
C13 C8 C9 C10 -179.9(4)
C8 C9 C10 C11 2.1(6)
C9 C10 C11 C12 -1.4(6)
C10 C11 C12 C7 -0.6(6)
C8 C7 C12 C11 2.0(6)
P1 C7 C12 C11 -174.5(3)
C7 C8 C13 C14 76.4(5)
C9 C8 C13 C14 -104.3(4)
C7 C8 C13 C18 -108.6(4)
C9 C8 C13 C18 70.6(5)
C19 O4 C14 C15 7.4(5)
C19 O4 C14 C13 -173.0(3)
C18 C13 C14 O4 -178.0(3)
C8 C13 C14 O4 -3.0(5)
C18 C13 C14 C15 1.6(5)
C8 C13 C14 C15 176.6(3)
O4 C14 C15 C16 178.1(4)
C13 C14 C15 C16 -1.5(6)
C14 C15 C16 C17 1.1(6)
C15 C16 C17 C18 -0.9(7)
C20 O5 C18 C17 -9.0(6)
C20 O5 C18 C13 171.7(4)
C16 C17 C18 O5 -178.2(4)
C16 C17 C18 C13 1.1(6)
C14 C13 C18 O5 177.9(3)
C8 C13 C18 O5 2.9(5)
C14 C13 C18 C17 -1.4(6)
C8 C13 C18 C17 -176.4(4)
C7 P1 C21 C22 137.9(3)
C2 P1 C21 C22 30.0(4)
Pd1 P1 C21 C22 -92.5(3)
C7 P1 C21 C26 -46.1(4)
C2 P1 C21 C26 -154.0(3)
Pd1 P1 C21 C26 83.4(3)
C26 C21 C22 C23 1.7(6)
P1 C21 C22 C23 177.8(3)
C21 C22 C23 C24 -0.7(7)
C22 C23 C24 C25 0.0(8)
C23 C24 C25 C26 -0.3(8)
C22 C21 C26 C25 -2.0(6)
P1 C21 C26 C25 -178.1(4)
C24 C25 C26 C21 1.4(8)
